data_4340056
loop_
_publ_author_name
'Guan, Hong-Yu'
'Wang, Zhen'
'Famulari, Antonino'
'Wang, Xu'
'Guo, Fang'
'Mart\'i-Rujas, Javier'

_publ_section_title
;
 Synthesis of Chelating Complexes through Solid-State Dehydrochlorination
 Reactions via Second-Sphere-Coordination Interaction with Metal
 Chlorides: A Combined Experimental-Molecular Modeling Study.
;
_journal_issue 14
_journal_name_full 'Inorganic chemistry'
_journal_page_first 7438
_journal_page_last 7445
_journal_paper_doi 10.1021/ic5007583
_journal_volume 53
_journal_year 2014
_chemical_formula_sum 'C31 H34 N2'
_chemical_formula_weight 434.60
_chemical_name_systematic
; 
 ? 
;
_space_group_IT_number 14
_symmetry_cell_setting monoclinic
_symmetry_space_group_name_Hall '-P 2ybc'
_symmetry_space_group_name_H-M 'P 1 21/c 1'
_atom_sites_solution_hydrogens geom
_atom_sites_solution_primary direct
_atom_sites_solution_secondary difmap
_audit_creation_method SHELXL-97
_cell_angle_alpha 90.00
_cell_angle_beta 109.678(6)
_cell_angle_gamma 90.00
_cell_formula_units_Z 4
_cell_length_a 19.043(2)
_cell_length_b 5.7815(7)
_cell_length_c 23.610(2)
_cell_measurement_temperature 150(2)
_cell_volume 2447.6(5)
_computing_structure_refinement 'SHELXL-97 (Sheldrick, 2008)'
_computing_structure_solution 'SHELXS-97 (Sheldrick, 2008)'
_diffrn_ambient_temperature 150(2)
_diffrn_measured_fraction_theta_full 0.965
_diffrn_measured_fraction_theta_max 0.965
_diffrn_radiation_monochromator graphite
_diffrn_radiation_source 'fine-focus sealed tube'
_diffrn_radiation_type CuK\a
_diffrn_radiation_wavelength 1.54178
_diffrn_reflns_av_R_equivalents 0.0451
_diffrn_reflns_av_sigmaI/netI 0.0653
_diffrn_reflns_limit_h_max 20
_diffrn_reflns_limit_h_min -22
_diffrn_reflns_limit_k_max 6
_diffrn_reflns_limit_k_min -6
_diffrn_reflns_limit_l_max 27
_diffrn_reflns_limit_l_min -19
_diffrn_reflns_number 13410
_diffrn_reflns_theta_full 66.13
_diffrn_reflns_theta_max 66.13
_diffrn_reflns_theta_min 3.91
_exptl_absorpt_coefficient_mu 0.516
_exptl_absorpt_correction_T_max 0.9697
_exptl_absorpt_correction_T_min 0.9267
_exptl_absorpt_correction_type multi-scan
_exptl_crystal_density_diffrn 1.179
_exptl_crystal_density_method 'not measured'
_exptl_crystal_F_000 936
_exptl_crystal_size_max 0.15
_exptl_crystal_size_mid 0.08
_exptl_crystal_size_min 0.06
_refine_diff_density_max 0.525
_refine_diff_density_min -0.522
_refine_diff_density_rms 0.108
_refine_ls_extinction_method none
_refine_ls_goodness_of_fit_ref 1.121
_refine_ls_hydrogen_treatment mixed
_refine_ls_matrix_type full
_refine_ls_number_parameters 298
_refine_ls_number_reflns 4130
_refine_ls_number_restraints 0
_refine_ls_restrained_S_all 1.121
_refine_ls_R_factor_all 0.1213
_refine_ls_R_factor_gt 0.0458
_refine_ls_shift/su_max 0.000
_refine_ls_shift/su_mean 0.000
_refine_ls_structure_factor_coef Fsqd
_refine_ls_weighting_details 'calc w=1/[\s^2^(Fo^2^)+(0.1205P)^2^+0.0000P] where P=(Fo^2^+2Fc^2^)/3'
_refine_ls_weighting_scheme calc
_refine_ls_wR_factor_gt 0.1324
_refine_ls_wR_factor_ref 0.1880
_reflns_number_gt 2887
_reflns_number_total 4130
_reflns_threshold_expression >2sigma(I)
_cod_data_source_file ic5007583_si_004.cif
_cod_data_source_block L2
_cod_depositor_comments
;
The following automatic conversions were performed:

'_symmetry_cell_setting' value 'Monoclinic' changed to 'monoclinic'
according to
/usr/data/users/saulius/crontab/automatic-downloads/rss-feeds/ACS/lib/dictionaries/cif_core.dic
dictionary named 'cif_core.dic' version 2.4.2 from
2011-04-26.

'_exptl_absorpt_correction_type' value 'Multi-scan'
changed to 'multi-scan' according to
/usr/data/users/saulius/crontab/automatic-downloads/rss-feeds/ACS/lib/dictionaries/cif_core.dic
dictionary named 'cif_core.dic' version 2.4.2 from 2011-04-26.

Automatic conversion script
Id: cif_fix_values 2281 2013-09-26 08:29:07Z andrius 

 Adding full bibliography for 4340051--4340056.cif.
;
_cod_original_sg_symbol_H-M P21/c
_cod_database_code 4340056

loop_
_symmetry_equiv_pos_as_xyz
'x, y, z'
'-x, y+1/2, -z+1/2'
'-x, -y, -z'
'x, -y-1/2, z-1/2'

loop_
_atom_site_label
_atom_site_type_symbol
_atom_site_fract_x
_atom_site_fract_y
_atom_site_fract_z
_atom_site_U_iso_or_equiv
_atom_site_adp_type
_atom_site_occupancy
_atom_site_symmetry_multiplicity
_atom_site_calc_flag
_atom_site_refinement_flags
N1 N 0.32506(8) 0.2378(3) 0.23615(6) 0.0267(4) Uani 1 1 d .
N2 N 0.17922(8) 0.3625(3) 0.01298(6) 0.0263(4) Uani 1 1 d .
C1 C 0.54996(11) -0.0646(4) 0.39959(8) 0.0339(6) Uani 1 1 d .
H1 H 0.5867 -0.0953 0.4376 0.041 Uiso 1 1 calc R
C2 C 0.54955(11) 0.1450(4) 0.37126(8) 0.0331(5) Uani 1 1 d .
H29 H 0.5865 0.2580 0.3895 0.040 Uiso 1 1 calc R
C3 C 0.49540(11) 0.1896(4) 0.31644(8) 0.0301(5) Uani 1 1 d .
H30 H 0.4951 0.3348 0.2975 0.036 Uiso 1 1 calc R
C4 C 0.44129(10) 0.0265(4) 0.28843(7) 0.0271(5) Uani 1 1 d .
C5 C 0.38276(10) 0.0846(4) 0.22889(7) 0.0303(5) Uani 1 1 d .
H25 H 0.4069 0.1606 0.2026 0.036 Uiso 1 1 calc R
H26 H 0.3592 -0.0600 0.2089 0.036 Uiso 1 1 calc R
C6 C 0.29008(10) 0.3816(4) 0.18285(7) 0.0279(5) Uani 1 1 d .
H23 H 0.3298 0.4753 0.1756 0.033 Uiso 1 1 calc R
H24 H 0.2557 0.4905 0.1926 0.033 Uiso 1 1 calc R
C7 C 0.24658(11) 0.2605(4) 0.12394(7) 0.0316(5) Uani 1 1 d .
H21 H 0.1988 0.2012 0.1261 0.038 Uiso 1 1 calc R
H22 H 0.2757 0.1277 0.1173 0.038 Uiso 1 1 calc R
C8 C 0.23145(11) 0.4320(4) 0.07169(7) 0.0281(5) Uani 1 1 d .
H19 H 0.2126 0.5770 0.0836 0.034 Uiso 1 1 calc R
H20 H 0.2797 0.4687 0.0666 0.034 Uiso 1 1 calc R
C9 C 0.10334(10) 0.3362(4) 0.01384(7) 0.0318(5) Uani 1 1 d .
H18 H 0.0939 0.4566 0.0402 0.038 Uiso 1 1 calc R
H17 H 0.0986 0.1835 0.0312 0.038 Uiso 1 1 calc R
C10 C 0.04513(10) 0.3556(4) -0.04804(7) 0.0275(5) Uani 1 1 d .
C11 C -0.00558(11) 0.1789(4) -0.07141(8) 0.0331(5) Uani 1 1 d .
H16 H -0.0013 0.0388 -0.0495 0.040 Uiso 1 1 calc R
C12 C -0.06241(12) 0.2031(4) -0.12628(8) 0.0351(6) Uani 1 1 d .
H15 H -0.0970 0.0808 -0.1413 0.042 Uiso 1 1 calc R
C13 C -0.06872(11) 0.4043(4) -0.15897(7) 0.0320(5) Uani 1 1 d .
H2 H -0.1080 0.4224 -0.1963 0.038 Uiso 1 1 calc R
C14 C 0.13099(13) 0.5114(5) 0.32745(8) 0.0448(7) Uani 1 1 d .
H3 H 0.1001 0.5994 0.3436 0.054 Uiso 1 1 calc R
C15 C 0.10667(12) 0.3015(5) 0.30034(9) 0.0424(6) Uani 1 1 d .
H34 H 0.0591 0.2437 0.2982 0.051 Uiso 1 1 calc R
C16 C 0.15182(11) 0.1739(4) 0.27605(8) 0.0329(5) Uani 1 1 d .
H33 H 0.1346 0.0299 0.2571 0.040 Uiso 1 1 calc R
C17 C 0.22172(10) 0.2549(4) 0.27934(7) 0.0251(5) Uani 1 1 d .
C18 C 0.24595(11) 0.4651(4) 0.30748(7) 0.0316(5) Uani 1 1 d .
H5 H 0.2940 0.5217 0.3107 0.038 Uiso 1 1 calc R
C19 C 0.20063(12) 0.5937(4) 0.33106(8) 0.0393(6) Uani 1 1 d .
H4 H 0.2175 0.7385 0.3497 0.047 Uiso 1 1 calc R
C20 C 0.27176(10) 0.1072(4) 0.25614(7) 0.0274(5) Uani 1 1 d .
H32 H 0.2998 -0.0006 0.2884 0.033 Uiso 1 1 calc R
H31 H 0.2401 0.0130 0.2221 0.033 Uiso 1 1 calc R
C21 C 0.20219(11) 0.1551(4) -0.01146(7) 0.0284(5) Uani 1 1 d .
H6 H 0.1616 0.1091 -0.0486 0.034 Uiso 1 1 calc R
H7 H 0.2093 0.0278 0.0180 0.034 Uiso 1 1 calc R
C22 C 0.27307(10) 0.1854(4) -0.02586(7) 0.0261(5) Uani 1 1 d .
C23 C 0.32615(11) 0.0119(4) -0.01370(8) 0.0327(5) Uani 1 1 d .
H12 H 0.3193 -0.1250 0.0061 0.039 Uiso 1 1 calc R
C24 C 0.38935(12) 0.0358(4) -0.03007(9) 0.0417(6) Uani 1 1 d .
H11 H 0.4252 -0.0852 -0.0217 0.050 Uiso 1 1 calc R
C25 C 0.40022(13) 0.2335(5) -0.05828(9) 0.0423(6) Uani 1 1 d .
H10 H 0.4434 0.2495 -0.0695 0.051 Uiso 1 1 calc R
C26 C 0.34790(12) 0.4094(4) -0.07031(8) 0.0379(6) Uani 1 1 d .
H9 H 0.3555 0.5466 -0.0896 0.045 Uiso 1 1 calc R
C27 C 0.28442(11) 0.3865(4) -0.05434(7) 0.0319(5) Uani 1 1 d .
H8 H 0.2487 0.5077 -0.0628 0.038 Uiso 1 1 calc R
C28 C -0.01724(11) 0.5797(4) -0.13683(8) 0.0343(5) Uani 1 1 d .
H14 H -0.0208 0.7179 -0.1594 0.041 Uiso 1 1 calc R
C29 C 0.03934(11) 0.5548(4) -0.08199(8) 0.0333(5) Uani 1 1 d .
H13 H 0.0746 0.6758 -0.0675 0.040 Uiso 1 1 calc R
C30 C 0.49664(12) -0.2290(4) 0.37237(8) 0.0350(6) Uani 1 1 d .
H28 H 0.4966 -0.3730 0.3918 0.042 Uiso 1 1 calc R
C31 C 0.44290(11) -0.1845(4) 0.31662(8) 0.0316(5) Uani 1 1 d .
H27 H 0.4071 -0.2997 0.2978 0.038 Uiso 1 1 calc R

loop_
_atom_site_aniso_label
_atom_site_aniso_U_11
_atom_site_aniso_U_22
_atom_site_aniso_U_33
_atom_site_aniso_U_23
_atom_site_aniso_U_13
_atom_site_aniso_U_12
N1 0.0247(9) 0.0346(11) 0.0205(7) 0.0033(7) 0.0074(6) 0.0043(8)
N2 0.0226(9) 0.0357(11) 0.0196(7) -0.0016(7) 0.0057(6) 0.0003(8)
C1 0.0287(12) 0.0471(15) 0.0240(8) 0.0049(9) 0.0063(8) 0.0086(11)
C2 0.0274(11) 0.0418(14) 0.0289(9) -0.0036(10) 0.0079(8) -0.0026(11)
C3 0.0298(11) 0.0344(14) 0.0280(9) 0.0028(9) 0.0125(8) 0.0029(10)
C4 0.0246(11) 0.0356(14) 0.0241(8) 0.0002(8) 0.0120(7) 0.0032(10)
C5 0.0282(11) 0.0395(14) 0.0235(8) 0.0002(8) 0.0090(7) 0.0061(10)
C6 0.0282(11) 0.0338(13) 0.0211(8) 0.0035(8) 0.0076(7) 0.0021(10)
C7 0.0309(12) 0.0371(14) 0.0225(9) 0.0024(8) 0.0032(8) 0.0007(10)
C8 0.0272(11) 0.0343(14) 0.0209(8) -0.0004(8) 0.0057(7) -0.0012(10)
C9 0.0258(11) 0.0472(15) 0.0234(9) 0.0029(9) 0.0096(8) -0.0004(10)
C10 0.0234(11) 0.0367(13) 0.0234(8) 0.0001(8) 0.0093(7) 0.0017(10)
C11 0.0367(12) 0.0350(14) 0.0265(9) 0.0046(9) 0.0093(8) -0.0014(11)
C12 0.0343(12) 0.0386(15) 0.0289(9) -0.0016(9) 0.0059(8) -0.0079(11)
C13 0.0263(11) 0.0440(15) 0.0218(8) 0.0011(9) 0.0030(7) 0.0022(11)
C14 0.0498(15) 0.0609(18) 0.0290(10) 0.0098(11) 0.0202(9) 0.0246(14)
C15 0.0326(13) 0.0623(18) 0.0366(10) 0.0166(12) 0.0172(9) 0.0098(12)
C16 0.0298(12) 0.0381(14) 0.0302(9) 0.0088(9) 0.0094(8) 0.0016(11)
C17 0.0257(11) 0.0304(13) 0.0178(8) 0.0063(8) 0.0055(7) 0.0044(9)
C18 0.0325(11) 0.0386(15) 0.0222(8) 0.0024(9) 0.0072(7) 0.0024(10)
C19 0.0509(14) 0.0413(15) 0.0246(9) 0.0005(9) 0.0113(9) 0.0115(12)
C20 0.0258(11) 0.0317(13) 0.0234(8) 0.0031(8) 0.0065(7) 0.0020(9)
C21 0.0286(11) 0.0340(13) 0.0221(8) -0.0024(8) 0.0080(7) -0.0018(10)
C22 0.0254(11) 0.0327(13) 0.0185(8) -0.0034(8) 0.0049(7) 0.0000(10)
C23 0.0312(12) 0.0345(14) 0.0294(9) -0.0026(9) 0.0062(8) 0.0030(11)
C24 0.0310(13) 0.0497(17) 0.0430(11) -0.0140(11) 0.0109(9) 0.0070(12)
C25 0.0350(13) 0.0586(18) 0.0381(11) -0.0159(11) 0.0187(9) -0.0069(13)
C26 0.0426(14) 0.0476(16) 0.0269(9) -0.0035(9) 0.0162(9) -0.0076(12)
C27 0.0353(12) 0.0385(14) 0.0222(8) 0.0009(9) 0.0101(8) 0.0031(11)
C28 0.0319(12) 0.0366(14) 0.0315(9) 0.0079(9) 0.0068(8) 0.0024(11)
C29 0.0284(12) 0.0376(14) 0.0319(9) 0.0002(9) 0.0074(8) -0.0039(10)
C30 0.0370(13) 0.0380(15) 0.0333(9) 0.0098(9) 0.0161(9) 0.0087(11)
C31 0.0274(11) 0.0356(14) 0.0337(9) -0.0010(9) 0.0128(8) -0.0003(10)

loop_
_atom_type_symbol
_atom_type_description
_atom_type_scat_dispersion_real
_atom_type_scat_dispersion_imag
_atom_type_scat_source
C C 0.0181 0.0091 'International Tables Vol C Tables 4.2.6.8 and 6.1.1.4'
H H 0.0000 0.0000 'International Tables Vol C Tables 4.2.6.8 and 6.1.1.4'
N N 0.0311 0.0180 'International Tables Vol C Tables 4.2.6.8 and 6.1.1.4'

loop_
_geom_angle_atom_site_label_1
_geom_angle_atom_site_label_2
_geom_angle_atom_site_label_3
_geom_angle
C20 N1 C5 110.75(16)
C20 N1 C6 113.87(14)
C5 N1 C6 112.57(12)
C9 N2 C21 110.47(16)
C9 N2 C8 112.05(13)
C21 N2 C8 113.65(14)
C30 C1 C2 119.64(17)
C30 C1 H1 120.2
C2 C1 H1 120.2
C3 C2 C1 119.87(19)
C3 C2 H29 120.1
C1 C2 H29 120.1
C2 C3 C4 121.29(19)
C2 C3 H30 119.4
C4 C3 H30 119.4
C31 C4 C3 118.45(17)
C31 C4 C5 122.28(18)
C3 C4 C5 119.27(18)
N1 C5 C4 111.94(14)
N1 C5 H25 109.2
C4 C5 H25 109.2
N1 C5 H26 109.2
C4 C5 H26 109.2
H25 C5 H26 107.9
N1 C6 C7 118.14(17)
N1 C6 H23 107.8
C7 C6 H23 107.8
N1 C6 H24 107.8
C7 C6 H24 107.8
H23 C6 H24 107.1
C6 C7 C8 109.51(17)
C6 C7 H21 109.8
C8 C7 H21 109.8
C6 C7 H22 109.8
C8 C7 H22 109.8
H21 C7 H22 108.2
N2 C8 C7 117.93(17)
N2 C8 H19 107.8
C7 C8 H19 107.8
N2 C8 H20 107.8
C7 C8 H20 107.8
H19 C8 H20 107.2
N2 C9 C10 112.70(13)
N2 C9 H18 109.1
C10 C9 H18 109.1
N2 C9 H17 109.1
C10 C9 H17 109.1
H18 C9 H17 107.8
C29 C10 C11 118.23(17)
C29 C10 C9 120.66(18)
C11 C10 C9 121.06(18)
C12 C11 C10 121.15(19)
C12 C11 H16 119.4
C10 C11 H16 119.4
C13 C12 C11 120.1(2)
C13 C12 H15 120.0
C11 C12 H15 120.0
C12 C13 C28 119.31(17)
C12 C13 H2 120.3
C28 C13 H2 120.3
C15 C14 C19 119.8(2)
C15 C14 H3 120.1
C19 C14 H3 120.1
C14 C15 C16 120.0(2)
C14 C15 H34 120.0
C16 C15 H34 120.0
C17 C16 C15 120.7(2)
C17 C16 H33 119.6
C15 C16 H33 119.6
C16 C17 C18 118.70(18)
C16 C17 C20 119.88(19)
C18 C17 C20 121.29(17)
C17 C18 C19 120.6(2)
C17 C18 H5 119.7
C19 C18 H5 119.7
C14 C19 C18 120.2(2)
C14 C19 H4 119.9
C18 C19 H4 119.9
N1 C20 C17 114.51(17)
N1 C20 H32 108.6
C17 C20 H32 108.6
N1 C20 H31 108.6
C17 C20 H31 108.6
H32 C20 H31 107.6
N2 C21 C22 113.80(16)
N2 C21 H6 108.8
C22 C21 H6 108.8
N2 C21 H7 108.8
C22 C21 H7 108.8
H6 C21 H7 107.7
C23 C22 C27 118.89(17)
C23 C22 C21 121.02(18)
C27 C22 C21 120.03(18)
C22 C23 C24 120.7(2)
C22 C23 H12 119.6
C24 C23 H12 119.6
C25 C24 C23 120.3(2)
C25 C24 H11 119.9
C23 C24 H11 119.9
C24 C25 C26 119.7(2)
C24 C25 H10 120.2
C26 C25 H10 120.2
C25 C26 C27 120.4(2)
C25 C26 H9 119.8
C27 C26 H9 119.8
C26 C27 C22 120.0(2)
C26 C27 H8 120.0
C22 C27 H8 120.0
C13 C28 C29 120.38(19)
C13 C28 H14 119.8
C29 C28 H14 119.8
C28 C29 C10 120.8(2)
C28 C29 H13 119.6
C10 C29 H13 119.6
C1 C30 C31 120.24(19)
C1 C30 H28 119.9
C31 C30 H28 119.9
C4 C31 C30 120.5(2)
C4 C31 H27 119.8
C30 C31 H27 119.8

loop_
_geom_bond_atom_site_label_1
_geom_bond_atom_site_label_2
_geom_bond_distance
N1 C20 1.465(2)
N1 C5 1.465(2)
N1 C6 1.467(2)
N2 C9 1.460(2)
N2 C21 1.460(2)
N2 C8 1.464(2)
C1 C30 1.381(3)
C1 C2 1.383(3)
C1 H1 0.9500
C2 C3 1.381(3)
C2 H29 0.9500
C3 C4 1.389(3)
C3 H30 0.9500
C4 C31 1.385(3)
C4 C5 1.509(2)
C5 H25 0.9900
C5 H26 0.9900
C6 C7 1.528(2)
C6 H23 0.9900
C6 H24 0.9900
C7 C8 1.532(3)
C7 H21 0.9900
C7 H22 0.9900
C8 H19 0.9900
C8 H20 0.9900
C9 C10 1.512(2)
C9 H18 0.9900
C9 H17 0.9900
C10 C29 1.387(3)
C10 C11 1.386(3)
C11 C12 1.387(3)
C11 H16 0.9500
C12 C13 1.379(3)
C12 H15 0.9500
C13 C28 1.385(3)
C13 H2 0.9500
C14 C15 1.377(3)
C14 C19 1.384(3)
C14 H3 0.9500
C15 C16 1.395(3)
C15 H34 0.9500
C16 C17 1.389(3)
C16 H33 0.9500
C17 C18 1.387(3)
C17 C20 1.513(2)
C18 C19 1.390(3)
C18 H5 0.9500
C19 H4 0.9500
C20 H32 0.9900
C20 H31 0.9900
C21 C22 1.509(2)
C21 H6 0.9900
C21 H7 0.9900
C22 C23 1.384(3)
C22 C27 1.396(3)
C23 C24 1.389(3)
C23 H12 0.9500
C24 C25 1.374(3)
C24 H11 0.9500
C25 C26 1.385(3)
C25 H10 0.9500
C26 C27 1.388(3)
C26 H9 0.9500
C27 H8 0.9500
C28 C29 1.385(2)
C28 H14 0.9500
C29 H13 0.9500
C30 C31 1.392(3)
C30 H28 0.9500
C31 H27 0.9500

loop_
_geom_torsion_atom_site_label_1
_geom_torsion_atom_site_label_2
_geom_torsion_atom_site_label_3
_geom_torsion_atom_site_label_4
_geom_torsion
C30 C1 C2 C3 0.8(3)
C1 C2 C3 C4 -0.8(3)
C2 C3 C4 C31 -0.4(3)
C2 C3 C4 C5 179.27(17)
C20 N1 C5 C4 -78.50(19)
C6 N1 C5 C4 152.74(17)
C31 C4 C5 N1 102.7(2)
C3 C4 C5 N1 -76.9(2)
C20 N1 C6 C7 -63.8(2)
C5 N1 C6 C7 63.3(2)
N1 C6 C7 C8 -166.21(15)
C9 N2 C8 C7 65.8(2)
C21 N2 C8 C7 -60.3(2)
C6 C7 C8 N2 -169.30(16)
C21 N2 C9 C10 -74.1(2)
C8 N2 C9 C10 158.06(18)
N2 C9 C10 C29 -59.3(2)
N2 C9 C10 C11 123.2(2)
C29 C10 C11 C12 -2.3(3)
C9 C10 C11 C12 175.27(18)
C10 C11 C12 C13 0.8(3)
C11 C12 C13 C28 0.9(3)
C19 C14 C15 C16 -0.7(3)
C14 C15 C16 C17 0.6(3)
C15 C16 C17 C18 0.2(3)
C15 C16 C17 C20 176.25(15)
C16 C17 C18 C19 -1.0(3)
C20 C17 C18 C19 -176.96(15)
C15 C14 C19 C18 -0.1(3)
C17 C18 C19 C14 0.9(3)
C5 N1 C20 C17 165.81(14)
C6 N1 C20 C17 -66.13(18)
C16 C17 C20 N1 153.25(15)
C18 C17 C20 N1 -30.9(2)
C9 N2 C21 C22 168.08(14)
C8 N2 C21 C22 -64.99(18)
N2 C21 C22 C23 139.97(17)
N2 C21 C22 C27 -42.9(2)
C27 C22 C23 C24 -0.7(3)
C21 C22 C23 C24 176.44(16)
C22 C23 C24 C25 0.5(3)
C23 C24 C25 C26 0.1(3)
C24 C25 C26 C27 -0.4(3)
C25 C26 C27 C22 0.1(3)
C23 C22 C27 C26 0.4(2)
C21 C22 C27 C26 -176.77(15)
C12 C13 C28 C29 -1.0(3)
C13 C28 C29 C10 -0.6(3)
C11 C10 C29 C28 2.2(3)
C9 C10 C29 C28 -175.36(17)
C2 C1 C30 C31 0.2(3)
C3 C4 C31 C30 1.4(3)
C5 C4 C31 C30 -178.21(17)
C1 C30 C31 C4 -1.3(3)
